data_7054811
loop_
_publ_author_name
'Kahan, Rachel J.'
'Cloke, F. Geoffrey N.'
'Roe, S. Mark'
'Nief, Fran\,cois'

_publ_section_title
;
 Activation of carbon dioxide by new mixed sandwich uranium(iii) complexes
 incorporating cyclooctatetraenyl and pyrrolide, phospholide, or arsolide
 ligands
;
_journal_issue 10
_journal_name_full 'New J. Chem.'
_journal_page_first 7602
_journal_paper_doi 10.1039/C5NJ00590F
_journal_volume 39
_journal_year 2015
_chemical_formula_moiety 'C38 H68 O P Si2 U'
_chemical_formula_sum 'C38 H68 O P Si2 U'
_chemical_formula_weight 866.10
_chemical_name_common 2THF
_chemical_properties_physical 'Air-sensitive, Moisture-sensitive, Oxygen-sensitive'
_space_group_crystal_system monoclinic
_space_group_IT_number 14
_space_group_name_Hall '-P 2yn'
_space_group_name_H-M_alt 'P 1 21/n 1'
_symmetry_space_group_name_Hall '-P 2yn'
_symmetry_space_group_name_H-M 'P 1 21/n 1'
_atom_sites_solution_hydrogens geom
_atom_sites_solution_primary direct
_audit_creation_date 2015-03-02
_audit_creation_method
;
Olex2 1.2-beta
(compiled 2015.01.26 svn.r3150 for OlexSys, GUI svn.r4998)
;
_audit_update_record
;
2015-04-16 deposited with the CCDC.
2015-04-22 downloaded from the CCDC.
;
_cell_angle_alpha 90
_cell_angle_beta 89.568(5)
_cell_angle_gamma 90
_cell_formula_units_Z 4
_cell_length_a 11.8847(7)
_cell_length_b 14.9475(8)
_cell_length_c 22.5236(14)
_cell_measurement_reflns_used 9724
_cell_measurement_temperature 173
_cell_measurement_theta_max 28.7710
_cell_measurement_theta_min 3.6600
_cell_volume 4001.1(4)
_computing_cell_refinement
;
CrysAlisPro, Agilent Technologies,
Version 1.171.37.34i (release 04-08-2014 CrysAlis171 .NET)
(compiled Aug  4 2014,14:34:23)
;
_computing_data_collection
;
CrysAlisPro, Agilent Technologies,
Version 1.171.37.34i (release 04-08-2014 CrysAlis171 .NET)
(compiled Aug  4 2014,14:34:23)
;
_computing_data_reduction
;
CrysAlisPro, Agilent Technologies,
Version 1.171.37.34i (release 04-08-2014 CrysAlis171 .NET)
(compiled Aug  4 2014,14:34:23)
;
_computing_molecular_graphics 'Olex2 (Dolomanov et al., 2009)'
_computing_publication_material 'Olex2 (Dolomanov et al., 2009)'
_computing_structure_refinement 'ShelXL (Sheldrick, 2008)'
_computing_structure_solution 'ShelXT (Sheldrick, 2015)'
_diffrn_ambient_temperature 173
_diffrn_detector 'CCD plate'
_diffrn_detector_area_resol_mean 16.1033
_diffrn_detector_type Eos
_diffrn_measured_fraction_theta_full 0.997
_diffrn_measured_fraction_theta_max 0.872
_diffrn_measurement_details
;
  1 omega  -46.00   55.00   1.0000   50.0000
omega____ theta____ kappa____ phi______ frames
    -      -16.1295   19.0000 -120.0000 101

  2 omega  -88.00  -49.00   1.0000   50.0000
omega____ theta____ kappa____ phi______ frames
    -      -16.1295 -178.0000  -60.0000 39

  3 omega  -53.00    6.00   1.0000   50.0000
omega____ theta____ kappa____ phi______ frames
    -      -16.1295  -77.0000 -150.0000 59

  4 omega  -26.00   53.00   1.0000   50.0000
omega____ theta____ kappa____ phi______ frames
    -      -16.1295   38.0000  120.0000 79

  5 omega  -79.00    1.00   1.0000   50.0000
omega____ theta____ kappa____ phi______ frames
    -      -16.1295  -57.0000  -60.0000 80

  6 omega  -26.00   -1.00   1.0000   50.0000
omega____ theta____ kappa____ phi______ frames
    -       16.7545  105.0000  171.0000 25

  7 omega   27.00   56.00   1.0000   50.0000
omega____ theta____ kappa____ phi______ frames
    -       16.7545  -99.0000  120.0000 29
;
_diffrn_measurement_device 'four-circle diffractometer'
_diffrn_measurement_device_type 'Xcalibur, Eos, Gemini ultra'
_diffrn_measurement_method '\w scans'
_diffrn_orient_matrix_UB_11 -0.0515873000
_diffrn_orient_matrix_UB_12 -0.0014749000
_diffrn_orient_matrix_UB_13 0.0159227000
_diffrn_orient_matrix_UB_21 -0.0276183000
_diffrn_orient_matrix_UB_22 -0.0151540000
_diffrn_orient_matrix_UB_23 -0.0259925000
_diffrn_orient_matrix_UB_31 0.0110264000
_diffrn_orient_matrix_UB_32 -0.0449511000
_diffrn_orient_matrix_UB_33 0.0082602000
_diffrn_radiation_monochromator graphite
_diffrn_radiation_probe x-ray
_diffrn_radiation_type Mo/Ka
_diffrn_radiation_wavelength 0.71073
_diffrn_reflns_av_R_equivalents 0.0460
_diffrn_reflns_av_unetI/netI 0.0419
_diffrn_reflns_laue_measured_fraction_full 0.997
_diffrn_reflns_laue_measured_fraction_max 0.872
_diffrn_reflns_limit_h_max 14
_diffrn_reflns_limit_h_min -14
_diffrn_reflns_limit_k_max 20
_diffrn_reflns_limit_k_min -19
_diffrn_reflns_limit_l_max 22
_diffrn_reflns_limit_l_min -30
_diffrn_reflns_number 34897
_diffrn_reflns_point_group_measured_fraction_full 0.997
_diffrn_reflns_point_group_measured_fraction_max 0.872
_diffrn_reflns_theta_full 26.000
_diffrn_reflns_theta_max 29.374
_diffrn_reflns_theta_min 3.429
_diffrn_source 'Enhance (Mo) X-ray Source'
_exptl_absorpt_coefficient_mu 4.183
_exptl_absorpt_correction_T_max 1.00000
_exptl_absorpt_correction_T_min 0.52799
_exptl_absorpt_correction_type multi-scan
_exptl_absorpt_process_details
;
CrysAlisPro, Agilent Technologies,
Version 1.171.37.34i (release 04-08-2014 CrysAlis171 .NET)
(compiled Aug  4 2014,14:34:23)
Empirical absorption correction using spherical harmonics,
 implemented in SCALE3 ABSPACK scaling algorithm.
Empirical absorption correction using spherical harmonics,
 implemented in SCALE3 ABSPACK scaling algorithm.
;
_exptl_crystal_colour black
_exptl_crystal_colour_primary black
_exptl_crystal_density_diffrn 1.438
_exptl_crystal_description needle
_exptl_crystal_F_000 1756
_exptl_crystal_recrystallization_method 'Re-crystallisation from solvent: pentane'
_exptl_crystal_size_max 0.62
_exptl_crystal_size_mid 0.12
_exptl_crystal_size_min 0.06
_refine_diff_density_max 1.051
_refine_diff_density_min -0.965
_refine_diff_density_rms 0.103
_refine_ls_extinction_method none
_refine_ls_goodness_of_fit_ref 1.047
_refine_ls_hydrogen_treatment constr
_refine_ls_matrix_type full
_refine_ls_number_parameters 490
_refine_ls_number_reflns 9625
_refine_ls_number_restraints 615
_refine_ls_restrained_S_all 1.034
_refine_ls_R_factor_all 0.0429
_refine_ls_R_factor_gt 0.0298
_refine_ls_shift/su_max 0.003
_refine_ls_shift/su_mean 0.000
_refine_ls_structure_factor_coef Fsqd
_refine_ls_weighting_details 'w=1/[\s^2^(Fo^2^)+(0.0287P)^2^+2.1311P] where P=(Fo^2^+2Fc^2^)/3'
_refine_ls_weighting_scheme calc
_refine_ls_wR_factor_gt 0.0641
_refine_ls_wR_factor_ref 0.0700
_reflns_Friedel_coverage 0.000
_reflns_number_gt 7914
_reflns_number_total 9625
_reflns_threshold_expression 'I > 2\s(I)'
_cod_data_source_file c5nj00590f2.cif
_cod_data_source_block 2THF
_cod_depositor_comments 'Adding full bibliography for 7054809--7054814.cif.'
_cod_database_code 7054811
_chemical_oxdiff_formula 'C38 H68 O1 P1 Si2 U1'
_shelx_space_group_comment
;
The symmetry employed for this shelxl refinement is uniquely defined
by the following loop, which should always be used as a source of
symmetry information in preference to the above space-group names.
They are only intended as comments.
;
_shelx_estimated_absorpt_t_max 0.787
_shelx_estimated_absorpt_t_min 0.181
_reflns_odcompleteness_completeness 99.69
_reflns_odcompleteness_iscentric 1
_reflns_odcompleteness_theta 26.32
_olex2_refinement_description
;
1. Fixed Uiso
 At 1.2 times of:
  All C(H) groups, All C(H,H) groups
 At 1.5 times of:
  All C(H,H,H) groups
2. Rigid bond restraints
 P1, C30, C29, C28, C27, C34, C33, C32, C31
 with sigma for 1-2 distances of 0.01 and sigma for 1-3 distances of 0.01
 P1A, C30A, C29A, C28A, C27A, C34A, C33A, C32A, C31A
 with sigma for 1-2 distances of 0.01 and sigma for 1-3 distances of 0.01
3. Uiso/Uaniso restraints and constraints
P1 \\sim C30 \\sim C29 \\sim C28 \\sim C27 \\sim C34 \\sim C33 \\sim C32 \\sim
C31: within 1.7A with sigma of 0.04 and sigma for terminal atoms of 0.08
P1A \\sim C30A \\sim C29A \\sim C28A \\sim C27A \\sim C34A \\sim C33A \\sim
C32A \\sim C31A: within 1.7A with sigma of 0.04 and sigma for terminal atoms of
0.08
Uanis(C35) \\sim Ueq: with sigma of 0.01 and sigma for terminal atoms of 0.2
4. Rigid body (RIGU) restrains
 P1A, C30A, C29A, C28A, C27A, C34A, C33A, C32A, C31A
 with sigma for 1-2 distances of 0.004 and sigma for 1-3 distances of 0.004
 P1, C27, C28, C29, C30, C31, C32, C33, C34
 with sigma for 1-2 distances of 0.004 and sigma for 1-3 distances of 0.004
 C1, C2, C3, C4, C5, C6, C7, C8, C9, C10, C11, C12, C13, C14, C15, C16, C17,
 C18, C19, C20, C21, C22, C23, C24, C25, C26, C35, C36, C37, C38, O1, Si1, Si2,
 U1
 with sigma for 1-2 distances of 0.004 and sigma for 1-3 distances of 0.004
5. Others
 Sof(P1A)=Sof(C30A)=Sof(C29A)=Sof(C28A)=Sof(C27A)=Sof(C34A)=Sof(H34A)=
 Sof(H34B)=Sof(H34C)=Sof(C33A)=Sof(H33A)=Sof(H33B)=Sof(H33C)=Sof(C32A)=
 Sof(H32A)=Sof(H32B)=Sof(H32C)=Sof(C31A)=Sof(H31A)=Sof(H31B)=Sof(H31C)=1-FVAR(1)
 Sof(P1)=Sof(C27)=Sof(C28)=Sof(C29)=Sof(C30)=Sof(C31)=Sof(H31D)=Sof(H31E)=
 Sof(H31F)=Sof(C32)=Sof(H32D)=Sof(H32E)=Sof(H32F)=Sof(C33)=Sof(H33D)=Sof(H33E)=
 Sof(H33F)=Sof(C34)=Sof(H34D)=Sof(H34E)=Sof(H34F)=FVAR(1)
6.a Ternary CH refined with riding coordinates:
 C2(H2), C3(H3), C5(H5), C6(H6), C7(H7), C8(H8), C9(H9), C12(H12), C15(H15),
 C18(H18), C21(H21), C24(H24)
6.b Secondary CH2 refined with riding coordinates:
 C35(H35A,H35B), C36(H36A,H36B), C37(H37A,H37B), C38(H38A,H38B)
6.c Idealised Me refined as rotating group:
 C10(H10A,H10B,H10C), C11(H11A,H11B,H11C), C13(H13A,H13B,H13C), C14(H14A,H14B,
 H14C), C16(H16A,H16B,H16C), C17(H17A,H17B,H17C), C19(H19A,H19B,H19C), C20(H20A,
 H20B,H20C), C22(H22A,H22B,H22C), C23(H23A,H23B,H23C), C25(H25A,H25B,H25C),
 C26(H26A,H26B,H26C), C31(H31D,H31E,H31F), C32(H32D,H32E,H32F), C33(H33D,H33E,
 H33F), C34(H34D,H34E,H34F), C34A(H34A,H34B,H34C), C33A(H33A,H33B,H33C),
 C32A(H32A,H32B,H32C), C31A(H31A,H31B,H31C)
;
_shelx_shelxl_version_number 2014/7
_olex2_submission_special_instructions 'No special instructions were received'

loop_
_space_group_symop_operation_xyz
'x, y, z'
'-x+1/2, y+1/2, -z+1/2'
'-x, -y, -z'
'x-1/2, -y-1/2, z-1/2'

loop_
_atom_site_label
_atom_site_type_symbol
_atom_site_fract_x
_atom_site_fract_y
_atom_site_fract_z
_atom_site_U_iso_or_equiv
_atom_site_adp_type
_atom_site_occupancy
_atom_site_site_symmetry_order
_atom_site_calc_flag
_atom_site_refinement_flags_posn
_atom_site_refinement_flags_adp
_atom_site_refinement_flags_occupancy
_atom_site_disorder_assembly
_atom_site_disorder_group
C1 C 0.7155(3) 0.6645(2) 0.65834(14) 0.0249(7) Uani 1 1 d . U . . .
C2 C 0.7501(3) 0.7192(2) 0.70690(14) 0.0233(6) Uani 1 1 d . U . . .
H2 H 0.7455 0.7834 0.6948 0.028 Uiso 1 1 calc R . . . .
C3 C 0.7530(3) 0.7143(2) 0.76963(14) 0.0237(7) Uani 1 1 d . U . . .
H3 H 0.7489 0.7766 0.7857 0.028 Uiso 1 1 calc R . . . .
C4 C 0.7199(3) 0.6533(2) 0.81607(14) 0.0237(7) Uani 1 1 d . U . . .
C5 C 0.6740(3) 0.5656(2) 0.81154(14) 0.0259(7) Uani 1 1 d . U . . .
H5 H 0.6328 0.5490 0.8488 0.031 Uiso 1 1 calc R . . . .
C6 C 0.6459(3) 0.5067(2) 0.76463(15) 0.0265(7) Uani 1 1 d . U . . .
H6 H 0.5894 0.4619 0.7789 0.032 Uiso 1 1 calc R . . . .
C7 C 0.6442(3) 0.5114(2) 0.70187(15) 0.0268(7) Uani 1 1 d . U . . .
H7 H 0.5869 0.4688 0.6860 0.032 Uiso 1 1 calc R . . . .
C8 C 0.6710(3) 0.5765(2) 0.65836(15) 0.0263(7) Uani 1 1 d . U . . .
H8 H 0.6272 0.5654 0.6213 0.032 Uiso 1 1 calc R . . . .
C9 C 0.9098(3) 0.7366(2) 0.57975(16) 0.0347(8) Uani 1 1 d . U . . .
H9 H 0.9272 0.7505 0.5372 0.042 Uiso 1 1 calc R . . . .
C10 C 0.9547(4) 0.8168(3) 0.61587(19) 0.0494(11) Uani 1 1 d . U . . .
H10A H 0.9489 0.8033 0.6584 0.074 Uiso 1 1 calc GR . . . .
H10B H 0.9101 0.8701 0.6069 0.074 Uiso 1 1 calc GR . . . .
H10C H 1.0336 0.8277 0.6052 0.074 Uiso 1 1 calc GR . . . .
C11 C 0.9775(4) 0.6525(3) 0.5943(2) 0.0572(12) Uani 1 1 d . U . . .
H11A H 1.0575 0.6635 0.5862 0.086 Uiso 1 1 calc GR . . . .
H11B H 0.9513 0.6027 0.5697 0.086 Uiso 1 1 calc GR . . . .
H11C H 0.9671 0.6374 0.6363 0.086 Uiso 1 1 calc GR . . . .
C12 C 0.7226(3) 0.6321(3) 0.52083(16) 0.0368(8) Uani 1 1 d . U . . .
H12 H 0.7460 0.5722 0.5362 0.044 Uiso 1 1 calc R . . . .
C13 C 0.7929(4) 0.6473(3) 0.46341(19) 0.0542(12) Uani 1 1 d . U . . .
H13A H 0.7733 0.6017 0.4340 0.081 Uiso 1 1 calc GR . . . .
H13B H 0.8732 0.6429 0.4726 0.081 Uiso 1 1 calc GR . . . .
H13C H 0.7766 0.7068 0.4474 0.081 Uiso 1 1 calc GR . . . .
C14 C 0.5983(4) 0.6227(3) 0.50477(18) 0.0476(10) Uani 1 1 d . U . . .
H14A H 0.5738 0.6761 0.4832 0.071 Uiso 1 1 calc GR . . . .
H14B H 0.5533 0.6162 0.5412 0.071 Uiso 1 1 calc GR . . . .
H14C H 0.5881 0.5697 0.4797 0.071 Uiso 1 1 calc GR . . . .
C15 C 0.6777(3) 0.8259(2) 0.57268(16) 0.0344(8) Uani 1 1 d . U . . .
H15 H 0.7097 0.8680 0.6026 0.041 Uiso 1 1 calc R . . . .
C16 C 0.7010(4) 0.8681(3) 0.51105(18) 0.0521(11) Uani 1 1 d . U . . .
H16A H 0.6711 0.8290 0.4800 0.078 Uiso 1 1 calc GR . . . .
H16B H 0.7823 0.8753 0.5053 0.078 Uiso 1 1 calc GR . . . .
H16C H 0.6643 0.9267 0.5088 0.078 Uiso 1 1 calc GR . . . .
C17 C 0.5513(4) 0.8215(3) 0.5851(2) 0.0456(10) Uani 1 1 d . U . . .
H17A H 0.5202 0.8822 0.5857 0.068 Uiso 1 1 calc GR . . . .
H17B H 0.5379 0.7928 0.6236 0.068 Uiso 1 1 calc GR . . . .
H17C H 0.5147 0.7867 0.5538 0.068 Uiso 1 1 calc GR . . . .
C18 C 0.9184(3) 0.6781(2) 0.90062(17) 0.0354(8) Uani 1 1 d . U . . .
H18 H 0.9384 0.6993 0.9413 0.042 Uiso 1 1 calc R . . . .
C19 C 0.9865(4) 0.7356(3) 0.8564(2) 0.0615(13) Uani 1 1 d . U . . .
H19A H 1.0670 0.7295 0.8647 0.092 Uiso 1 1 calc GR . . . .
H19B H 0.9643 0.7984 0.8606 0.092 Uiso 1 1 calc GR . . . .
H19C H 0.9716 0.7154 0.8158 0.092 Uiso 1 1 calc GR . . . .
C20 C 0.9554(4) 0.5797(3) 0.8966(2) 0.0582(12) Uani 1 1 d . U . . .
H20A H 0.9318 0.5547 0.8584 0.087 Uiso 1 1 calc GR . . . .
H20B H 0.9204 0.5457 0.9290 0.087 Uiso 1 1 calc GR . . . .
H20C H 1.0374 0.5760 0.8998 0.087 Uiso 1 1 calc GR . . . .
C21 C 0.6949(3) 0.6157(3) 0.95153(16) 0.0382(9) Uani 1 1 d . U . . .
H21 H 0.7165 0.5535 0.9399 0.046 Uiso 1 1 calc R . . . .
C22 C 0.7423(5) 0.6292(3) 1.01412(18) 0.0647(14) Uani 1 1 d . U . . .
H22A H 0.7220 0.6890 1.0286 0.097 Uiso 1 1 calc GR . . . .
H22B H 0.8244 0.6234 1.0128 0.097 Uiso 1 1 calc GR . . . .
H22C H 0.7108 0.5839 1.0409 0.097 Uiso 1 1 calc GR . . . .
C23 C 0.5661(4) 0.6163(3) 0.9538(2) 0.0576(12) Uani 1 1 d . U . . .
H23A H 0.5393 0.5634 0.9753 0.086 Uiso 1 1 calc GR . . . .
H23B H 0.5366 0.6155 0.9133 0.086 Uiso 1 1 calc GR . . . .
H23C H 0.5400 0.6704 0.9743 0.086 Uiso 1 1 calc GR . . . .
C24 C 0.7262(3) 0.8146(2) 0.90530(16) 0.0381(9) Uani 1 1 d . U . . .
H24 H 0.7571 0.8473 0.8700 0.046 Uiso 1 1 calc R . . . .
C25 C 0.7829(6) 0.8550(3) 0.9596(3) 0.0786(18) Uani 1 1 d . U . . .
H25A H 0.7638 0.9187 0.9624 0.118 Uiso 1 1 calc GR . . . .
H25B H 0.8646 0.8483 0.9558 0.118 Uiso 1 1 calc GR . . . .
H25C H 0.7566 0.8240 0.9954 0.118 Uiso 1 1 calc GR . . . .
C26 C 0.6010(5) 0.8346(3) 0.9074(3) 0.0724(15) Uani 1 1 d . U . . .
H26A H 0.5677 0.8076 0.9431 0.109 Uiso 1 1 calc GR . . . .
H26B H 0.5650 0.8098 0.8720 0.109 Uiso 1 1 calc GR . . . .
H26C H 0.5895 0.8995 0.9085 0.109 Uiso 1 1 calc GR . . . .
P1 P 0.30605(12) 0.68005(11) 0.78460(7) 0.0356(4) Uani 0.797(4) 1 d . U P A 1
C27 C 0.3483(8) 0.5681(5) 0.7877(3) 0.0322(17) Uani 0.797(4) 1 d . U P A 1
C28 C 0.3647(8) 0.5303(5) 0.7316(3) 0.0370(17) Uani 0.797(4) 1 d . U P A 1
C29 C 0.3469(12) 0.5924(7) 0.6838(7) 0.0354(19) Uani 0.797(4) 1 d . U P A 1
C30 C 0.3006(10) 0.6976(6) 0.7122(5) 0.0286(17) Uani 0.797(4) 1 d . U P A 1
C31 C 0.3531(9) 0.5161(7) 0.8461(4) 0.065(3) Uani 0.797(4) 1 d . U P A 1
H31D H 0.3464 0.5579 0.8795 0.098 Uiso 0.797(4) 1 calc GR . P A 1
H31E H 0.4250 0.4842 0.8485 0.098 Uiso 0.797(4) 1 calc GR . P A 1
H31F H 0.2911 0.4730 0.8478 0.098 Uiso 0.797(4) 1 calc GR . P A 1
C32 C 0.3830(8) 0.4323(5) 0.7220(4) 0.069(3) Uani 0.797(4) 1 d . U P A 1
H32D H 0.4291 0.4083 0.7542 0.104 Uiso 0.797(4) 1 calc GR . P A 1
H32E H 0.4218 0.4230 0.6840 0.104 Uiso 0.797(4) 1 calc GR . P A 1
H32F H 0.3102 0.4016 0.7216 0.104 Uiso 0.797(4) 1 calc GR . P A 1
C33 C 0.3487(13) 0.5684(7) 0.6193(4) 0.067(3) Uani 0.797(4) 1 d . U P A 1
H33D H 0.4055 0.5220 0.6122 0.100 Uiso 0.797(4) 1 calc GR . P A 1
H33E H 0.3672 0.6216 0.5957 0.100 Uiso 0.797(4) 1 calc GR . P A 1
H33F H 0.2746 0.5459 0.6078 0.100 Uiso 0.797(4) 1 calc GR . P A 1
C34 C 0.2792(5) 0.7546(4) 0.6658(3) 0.0621(17) Uani 0.797(4) 1 d . U P A 1
H34D H 0.2093 0.7875 0.6737 0.093 Uiso 0.797(4) 1 calc GR . P A 1
H34E H 0.2714 0.7200 0.6291 0.093 Uiso 0.797(4) 1 calc GR . P A 1
H34F H 0.3416 0.7970 0.6614 0.093 Uiso 0.797(4) 1 calc GR . P A 1
C35 C 0.4179(4) 0.8898(3) 0.7718(3) 0.0908(19) Uani 1 1 d . U . . .
H35A H 0.3537 0.8761 0.7456 0.109 Uiso 1 1 calc R . . . .
H35B H 0.3979 0.8707 0.8126 0.109 Uiso 1 1 calc R . . . .
C36 C 0.4403(4) 0.9844(3) 0.7709(3) 0.0791(18) Uani 1 1 d . U . . .
H36A H 0.4081 1.0134 0.8067 0.095 Uiso 1 1 calc R . . . .
H36B H 0.4069 1.0123 0.7353 0.095 Uiso 1 1 calc R . . . .
C37 C 0.5644(3) 0.9943(2) 0.7698(2) 0.0458(10) Uani 1 1 d . U . . .
H37A H 0.5945 1.0009 0.8104 0.055 Uiso 1 1 calc R . . . .
H37B H 0.5874 1.0467 0.7458 0.055 Uiso 1 1 calc R . . . .
C38 C 0.6038(3) 0.9083(2) 0.74159(18) 0.0395(9) Uani 1 1 d . U . . .
H38A H 0.6166 0.9170 0.6985 0.047 Uiso 1 1 calc R . . . .
H38B H 0.6753 0.8885 0.7597 0.047 Uiso 1 1 calc R . . . .
O1 O 0.5168(2) 0.84212(14) 0.75161(13) 0.0375(6) Uani 1 1 d . U . . .
Si1 Si 0.75313(8) 0.71514(6) 0.58334(4) 0.0267(2) Uani 1 1 d . U . . .
Si2 Si 0.76120(8) 0.69140(6) 0.89333(4) 0.0263(2) Uani 1 1 d . U . . .
U1 U 0.54216(2) 0.66235(2) 0.73988(2) 0.02277(5) Uani 1 1 d . U . . .
P1A P 0.3188(12) 0.6757(8) 0.7044(5) 0.041(2) Uani 0.203(4) 1 d . U P A 2
C30A C 0.339(6) 0.608(4) 0.682(3) 0.039(7) Uani 0.203(4) 1 d . U P A 2
C29A C 0.367(3) 0.536(3) 0.7134(12) 0.031(4) Uani 0.203(4) 1 d . U P A 2
C28A C 0.357(4) 0.555(3) 0.7738(17) 0.034(5) Uani 0.203(4) 1 d . U P A 2
C27A C 0.324(3) 0.643(2) 0.7838(12) 0.056(7) Uani 0.203(4) 1 d . U P A 2
C34A C 0.342(5) 0.598(2) 0.6116(16) 0.038(6) Uani 0.203(4) 1 d . U P A 2
H34A H 0.3485 0.6570 0.5933 0.057 Uiso 0.203(4) 1 calc GR . P A 2
H34B H 0.2723 0.5691 0.5983 0.057 Uiso 0.203(4) 1 calc GR . P A 2
H34C H 0.4065 0.5609 0.5998 0.057 Uiso 0.203(4) 1 calc GR . P A 2
C33A C 0.378(3) 0.435(2) 0.6943(11) 0.035(5) Uani 0.203(4) 1 d . U P A 2
H33A H 0.3029 0.4086 0.6922 0.053 Uiso 0.203(4) 1 calc GR . P A 2
H33B H 0.4229 0.4031 0.7237 0.053 Uiso 0.203(4) 1 calc GR . P A 2
H33C H 0.4149 0.4317 0.6554 0.053 Uiso 0.203(4) 1 calc GR . P A 2
C32A C 0.360(4) 0.497(3) 0.8271(12) 0.038(5) Uani 0.203(4) 1 d . U P A 2
H32A H 0.3595 0.4337 0.8148 0.058 Uiso 0.203(4) 1 calc GR . P A 2
H32B H 0.2938 0.5087 0.8520 0.058 Uiso 0.203(4) 1 calc GR . P A 2
H32C H 0.4284 0.5090 0.8496 0.058 Uiso 0.203(4) 1 calc GR . P A 2
C31A C 0.3006(18) 0.6998(15) 0.8411(9) 0.051(5) Uani 0.203(4) 1 d . U P A 2
H31A H 0.3720 0.7221 0.8567 0.076 Uiso 0.203(4) 1 calc GR . P A 2
H31B H 0.2634 0.6624 0.8711 0.076 Uiso 0.203(4) 1 calc GR . P A 2
H31C H 0.2519 0.7504 0.8312 0.076 Uiso 0.203(4) 1 calc GR . P A 2

loop_
_atom_site_aniso_label
_atom_site_aniso_U_11
_atom_site_aniso_U_22
_atom_site_aniso_U_33
_atom_site_aniso_U_23
_atom_site_aniso_U_13
_atom_site_aniso_U_12
C1 0.0216(17) 0.0301(16) 0.0229(16) -0.0006(12) 0.0029(12) 0.0000(13)
C2 0.0206(17) 0.0239(15) 0.0255(16) 0.0033(12) 0.0027(12) 0.0011(12)
C3 0.0221(17) 0.0257(16) 0.0232(16) 0.0004(12) 0.0008(12) 0.0004(12)
C4 0.0196(16) 0.0278(16) 0.0237(16) 0.0006(12) 0.0020(12) 0.0024(12)
C5 0.0239(18) 0.0301(16) 0.0237(16) 0.0041(13) 0.0025(12) 0.0037(13)
C6 0.0213(17) 0.0235(15) 0.0346(18) 0.0041(13) 0.0040(12) 0.0025(13)
C7 0.0264(18) 0.0217(15) 0.0323(17) -0.0026(13) 0.0009(13) -0.0006(13)
C8 0.0228(17) 0.0280(16) 0.0282(17) -0.0039(13) 0.0001(12) 0.0001(13)
C9 0.036(2) 0.0405(19) 0.0272(19) -0.0012(15) 0.0075(14) -0.0104(15)
C10 0.037(2) 0.064(3) 0.047(3) -0.014(2) 0.0071(18) -0.0178(19)
C11 0.035(3) 0.058(3) 0.078(4) 0.011(2) 0.009(2) -0.0011(19)
C12 0.044(2) 0.0369(19) 0.0290(19) -0.0057(15) 0.0044(15) -0.0102(16)
C13 0.063(3) 0.065(3) 0.034(2) -0.018(2) 0.0127(19) -0.024(2)
C14 0.052(3) 0.053(2) 0.038(2) -0.0100(19) -0.0032(18) -0.012(2)
C15 0.042(2) 0.0314(18) 0.0294(19) 0.0002(14) -0.0035(15) -0.0025(15)
C16 0.080(3) 0.040(2) 0.037(2) 0.0073(18) -0.003(2) 0.000(2)
C17 0.044(2) 0.043(2) 0.050(3) -0.0033(18) -0.0074(18) 0.0061(18)
C18 0.031(2) 0.044(2) 0.031(2) -0.0021(15) -0.0047(14) -0.0004(15)
C19 0.032(2) 0.094(3) 0.058(3) 0.019(3) -0.0021(19) -0.010(2)
C20 0.049(3) 0.054(2) 0.072(3) -0.013(2) -0.015(2) 0.015(2)
C21 0.049(2) 0.038(2) 0.0276(19) 0.0020(15) 0.0034(15) -0.0049(17)
C22 0.092(4) 0.075(3) 0.027(2) 0.009(2) -0.001(2) -0.025(3)
C23 0.057(3) 0.063(3) 0.052(3) 0.002(2) 0.021(2) -0.012(2)
C24 0.053(2) 0.0302(18) 0.030(2) 0.0002(15) 0.0047(16) 0.0056(16)
C25 0.116(5) 0.043(3) 0.077(4) -0.026(2) -0.037(3) 0.014(3)
C26 0.073(3) 0.058(3) 0.086(4) -0.001(3) 0.003(3) 0.029(2)
P1 0.0208(7) 0.0436(9) 0.0424(8) -0.0097(7) 0.0052(5) -0.0010(6)
C27 0.015(3) 0.036(3) 0.045(4) 0.009(2) 0.005(3) -0.006(2)
C28 0.023(3) 0.029(2) 0.059(4) -0.003(3) 0.007(3) -0.0070(19)
C29 0.020(4) 0.041(4) 0.046(3) -0.010(3) 0.002(2) -0.011(3)
C30 0.015(4) 0.033(3) 0.038(3) -0.004(2) -0.002(3) -0.004(3)
C31 0.042(4) 0.082(6) 0.071(5) 0.042(5) -0.002(5) -0.021(5)
C32 0.032(4) 0.036(3) 0.140(8) -0.019(4) 0.004(6) -0.009(2)
C33 0.051(6) 0.097(9) 0.053(4) -0.028(4) 0.002(4) -0.026(7)
C34 0.045(4) 0.070(4) 0.072(4) 0.029(3) -0.016(3) -0.002(3)
C35 0.042(3) 0.049(3) 0.181(6) -0.030(3) 0.014(3) 0.007(2)
C36 0.043(3) 0.039(2) 0.155(6) -0.026(3) 0.012(3) 0.0019(19)
C37 0.038(2) 0.0305(19) 0.069(3) -0.0101(19) 0.0118(19) -0.0015(16)
C38 0.038(2) 0.0290(18) 0.051(2) -0.0005(16) 0.0033(17) -0.0002(15)
O1 0.0251(14) 0.0265(12) 0.0609(18) -0.0090(11) -0.0007(11) 0.0011(10)
Si1 0.0294(5) 0.0290(5) 0.0217(5) -0.0014(4) 0.0023(4) -0.0053(4)
Si2 0.0295(5) 0.0280(4) 0.0215(5) 0.0009(4) 0.0005(4) -0.0005(4)
U1 0.01742(7) 0.02253(7) 0.02833(7) 0.00000(5) 0.00124(4) 0.00002(5)
P1A 0.025(5) 0.057(6) 0.040(4) -0.002(4) 0.002(3) -0.001(4)
C30A 0.029(16) 0.053(7) 0.035(6) -0.002(5) 0.002(6) -0.001(7)
C29A 0.011(10) 0.049(6) 0.032(7) -0.005(5) 0.005(6) -0.006(5)
C28A 0.017(12) 0.049(7) 0.035(6) -0.003(5) 0.004(6) 0.002(6)
C27A 0.074(18) 0.061(8) 0.033(6) -0.008(5) -0.002(6) 0.027(8)
C34A 0.042(16) 0.037(12) 0.035(6) -0.001(6) 0.003(6) -0.007(12)
C33A 0.014(10) 0.048(7) 0.044(11) -0.006(6) 0.008(9) -0.004(6)
C32A 0.024(12) 0.058(10) 0.033(8) -0.002(7) 0.002(8) 0.003(9)
C31A 0.040(12) 0.070(11) 0.042(7) -0.016(8) 0.009(7) 0.013(9)

loop_
_atom_type_symbol
_atom_type_description
_atom_type_scat_dispersion_real
_atom_type_scat_dispersion_imag
_atom_type_scat_source
C C 0.0033 0.0016 'International Tables Vol C Tables 4.2.6.8 and 6.1.1.4'
H H 0.0000 0.0000 'International Tables Vol C Tables 4.2.6.8 and 6.1.1.4'
O O 0.0106 0.0060 'International Tables Vol C Tables 4.2.6.8 and 6.1.1.4'
P P 0.1023 0.0942 'International Tables Vol C Tables 4.2.6.8 and 6.1.1.4'
Si Si 0.0817 0.0704 'International Tables Vol C Tables 4.2.6.8 and 6.1.1.4'
U U -9.6767 9.6646 'International Tables Vol C Tables 4.2.6.8 and 6.1.1.4'

loop_
_geom_angle_atom_site_label_1
_geom_angle_atom_site_label_2
_geom_angle_atom_site_label_3
_geom_angle
C2 C1 Si1 112.7(2)
C2 C1 U1 73.39(18)
C8 C1 C2 129.8(3)
C8 C1 Si1 117.0(2)
C8 C1 U1 73.23(18)
Si1 C1 U1 140.18(16)
C1 C2 H2 108.9
C1 C2 U1 76.30(18)
C3 C2 C1 138.1(3)
C3 C2 H2 108.9
C3 C2 U1 74.90(17)
U1 C2 H2 108.9
C2 C3 H3 108.2
C2 C3 C4 138.5(3)
C2 C3 U1 74.85(18)
C4 C3 H3 108.2
C4 C3 U1 75.54(18)
U1 C3 H3 108.2
C3 C4 Si2 113.9(2)
C3 C4 U1 73.82(18)
C5 C4 C3 129.3(3)
C5 C4 Si2 116.3(2)
C5 C4 U1 72.68(18)
Si2 C4 U1 140.02(15)
C4 C5 H5 110.8
C4 C5 U1 76.85(18)
C6 C5 C4 135.9(3)
C6 C5 H5 110.8
C6 C5 U1 75.15(18)
U1 C5 H5 110.8
C5 C6 H6 109.8
C5 C6 U1 74.28(17)
C7 C6 C5 136.0(3)
C7 C6 H6 109.8
C7 C6 U1 74.97(18)
U1 C6 H6 109.8
C6 C7 H7 109.9
C6 C7 U1 74.58(18)
C8 C7 C6 136.1(3)
C8 C7 H7 109.9
C8 C7 U1 75.15(18)
U1 C7 H7 109.9
C1 C8 H8 110.4
C1 C8 U1 76.64(18)
C7 C8 C1 136.0(3)
C7 C8 H8 110.4
C7 C8 U1 74.49(18)
U1 C8 H8 110.4
C10 C9 H9 105.8
C10 C9 Si1 116.9(3)
C11 C9 H9 105.8
C11 C9 C10 109.9(4)
C11 C9 Si1 111.8(3)
Si1 C9 H9 105.8
C9 C10 H10A 109.5
C9 C10 H10B 109.5
C9 C10 H10C 109.5
H10A C10 H10B 109.5
H10A C10 H10C 109.5
H10B C10 H10C 109.5
C9 C11 H11A 109.5
C9 C11 H11B 109.5
C9 C11 H11C 109.5
H11A C11 H11B 109.5
H11A C11 H11C 109.5
H11B C11 H11C 109.5
C13 C12 H12 105.7
C13 C12 Si1 114.5(3)
C14 C12 H12 105.7
C14 C12 C13 109.3(3)
C14 C12 Si1 115.0(3)
Si1 C12 H12 105.7
C12 C13 H13A 109.5
C12 C13 H13B 109.5
C12 C13 H13C 109.5
H13A C13 H13B 109.5
H13A C13 H13C 109.5
H13B C13 H13C 109.5
C12 C14 H14A 109.5
C12 C14 H14B 109.5
C12 C14 H14C 109.5
H14A C14 H14B 109.5
H14A C14 H14C 109.5
H14B C14 H14C 109.5
C16 C15 H15 106.4
C16 C15 Si1 112.8(3)
C17 C15 H15 106.4
C17 C15 C16 110.5(3)
C17 C15 Si1 113.9(2)
Si1 C15 H15 106.4
C15 C16 H16A 109.5
C15 C16 H16B 109.5
C15 C16 H16C 109.5
H16A C16 H16B 109.5
H16A C16 H16C 109.5
H16B C16 H16C 109.5
C15 C17 H17A 109.5
C15 C17 H17B 109.5
C15 C17 H17C 109.5
H17A C17 H17B 109.5
H17A C17 H17C 109.5
H17B C17 H17C 109.5
C19 C18 H18 106.7
C19 C18 Si2 113.6(3)
C20 C18 H18 106.7
C20 C18 C19 110.3(4)
C20 C18 Si2 112.2(3)
Si2 C18 H18 106.7
C18 C19 H19A 109.5
C18 C19 H19B 109.5
C18 C19 H19C 109.5
H19A C19 H19B 109.5
H19A C19 H19C 109.5
H19B C19 H19C 109.5
C18 C20 H20A 109.5
C18 C20 H20B 109.5
C18 C20 H20C 109.5
H20A C20 H20B 109.5
H20A C20 H20C 109.5
H20B C20 H20C 109.5
C22 C21 H21 105.6
C22 C21 Si2 113.7(3)
C23 C21 H21 105.6
C23 C21 C22 110.0(3)
C23 C21 Si2 115.4(3)
Si2 C21 H21 105.6
C21 C22 H22A 109.5
C21 C22 H22B 109.5
C21 C22 H22C 109.5
H22A C22 H22B 109.5
H22A C22 H22C 109.5
H22B C22 H22C 109.5
C21 C23 H23A 109.5
C21 C23 H23B 109.5
C21 C23 H23C 109.5
H23A C23 H23B 109.5
H23A C23 H23C 109.5
H23B C23 H23C 109.5
C25 C24 H24 106.4
C25 C24 Si2 113.5(3)
C26 C24 H24 106.4
C26 C24 C25 109.6(4)
C26 C24 Si2 114.1(3)
Si2 C24 H24 106.4
C24 C25 H25A 109.5
C24 C25 H25B 109.5
C24 C25 H25C 109.5
H25A C25 H25B 109.5
H25A C25 H25C 109.5
H25B C25 H25C 109.5
C24 C26 H26A 109.5
C24 C26 H26B 109.5
C24 C26 H26C 109.5
H26A C26 H26B 109.5
H26A C26 H26C 109.5
H26B C26 H26C 109.5
C27 P1 U1 70.1(3)
C30 P1 C27 101.8(4)
C30 P1 U1 74.1(4)
P1 C27 U1 75.4(3)
C28 C27 P1 113.0(6)
C28 C27 C31 124.5(7)
C28 C27 U1 75.9(4)
C31 C27 P1 122.2(5)
C31 C27 U1 122.0(6)
C27 C28 C29 113.2(8)
C27 C28 C32 123.2(6)
C27 C28 U1 76.3(5)
C29 C28 C32 123.0(8)
C29 C28 U1 73.7(6)
C32 C28 U1 124.8(6)
C28 C29 C30 110.3(11)
C28 C29 C33 124.8(9)
C28 C29 U1 77.3(7)
C30 C29 U1 76.6(7)
C33 C29 C30 124.2(9)
C33 C29 U1 120.8(9)
P1 C30 C29 101.5(7)
P1 C30 U1 73.8(4)
C29 C30 U1 68.0(6)
C34 C30 P1 149.0(7)
C34 C30 C29 109.4(9)
C34 C30 U1 116.8(7)
C27 C31 H31D 109.5
C27 C31 H31E 109.5
C27 C31 H31F 109.5
H31D C31 H31E 109.5
H31D C31 H31F 109.5
H31E C31 H31F 109.5
C28 C32 H32D 109.5
C28 C32 H32E 109.5
C28 C32 H32F 109.5
H32D C32 H32E 109.5
H32D C32 H32F 109.5
H32E C32 H32F 109.5
C29 C33 H33D 109.5
C29 C33 H33E 109.5
C29 C33 H33F 109.5
H33D C33 H33E 109.5
H33D C33 H33F 109.5
H33E C33 H33F 109.5
C30 C34 H34D 109.5
C30 C34 H34E 109.5
C30 C34 H34F 109.5
H34D C34 H34E 109.5
H34D C34 H34F 109.5
H34E C34 H34F 109.5
H35A C35 H35B 108.3
C36 C35 H35A 109.8
C36 C35 H35B 109.8
C36 C35 O1 109.3(4)
O1 C35 H35A 109.8
O1 C35 H35B 109.8
C35 C36 H36A 110.4
C35 C36 H36B 110.4
C35 C36 C37 106.4(4)
H36A C36 H36B 108.6
C37 C36 H36A 110.4
C37 C36 H36B 110.4
C36 C37 H37A 111.1
C36 C37 H37B 111.1
C36 C37 C38 103.2(3)
H37A C37 H37B 109.1
C38 C37 H37A 111.1
C38 C37 H37B 111.1
C37 C38 H38A 110.3
C37 C38 H38B 110.3
H38A C38 H38B 108.5
O1 C38 C37 107.3(3)
O1 C38 H38A 110.3
O1 C38 H38B 110.3
C35 O1 C38 106.9(3)
C35 O1 U1 127.4(3)
C38 O1 U1 125.6(2)
C1 Si1 C12 110.54(15)
C9 Si1 C1 109.30(16)
C9 Si1 C12 105.70(16)
C9 Si1 C15 108.23(17)
C15 Si1 C1 110.56(15)
C15 Si1 C12 112.34(17)
C4 Si2 C24 111.19(15)
C18 Si2 C4 108.11(16)
C18 Si2 C21 106.44(17)
C18 Si2 C24 107.74(17)
C21 Si2 C4 110.22(15)
C21 Si2 C24 112.89(17)
C1 U1 P1A 121.2(3)
C1 U1 C28A 139.9(7)
C1 U1 C27A 158.4(6)
C2 U1 C1 30.31(9)
C2 U1 C3 30.25(9)
C2 U1 C4 58.70(9)
C2 U1 O1 79.46(9)
C2 U1 P1A 140.1(3)
C2 U1 C28A 163.4(7)
C2 U1 C27A 167.1(7)
C3 U1 C1 58.17(10)
C3 U1 C4 30.65(9)
C3 U1 O1 78.16(8)
C3 U1 P1A 159.2(3)
C3 U1 C28A 144.6(8)
C3 U1 C27A 143.4(6)
C4 U1 C1 80.86(10)
C4 U1 P1A 157.8(3)
C4 U1 C28A 113.9(8)
C4 U1 C27A 119.6(6)
C5 U1 C1 88.29(10)
C5 U1 C2 78.36(10)
C5 U1 C3 57.35(9)
C5 U1 C4 30.47(9)
C5 U1 C6 30.58(10)
C5 U1 C7 58.44(10)
C5 U1 C8 79.76(10)
C5 U1 O1 122.67(9)
C5 U1 P1A 140.7(3)
C5 U1 C28A 89.2(8)
C5 U1 C27A 106.1(6)
C6 U1 C1 78.85(9)
C6 U1 C2 84.81(10)
C6 U1 C3 76.76(10)
C6 U1 C4 58.03(9)
C6 U1 C7 30.45(10)
C6 U1 C8 58.20(10)
C6 U1 O1 152.24(9)
C6 U1 P1A 124.1(3)
C6 U1 C28A 78.9(8)
C6 U1 C27A 105.2(7)
C7 U1 C1 57.67(9)
C7 U1 C2 76.61(9)
C7 U1 C3 84.48(10)
C7 U1 C4 79.07(10)
C7 U1 C8 30.36(9)
C7 U1 O1 155.14(9)
C7 U1 P1A 113.3(2)
C7 U1 C28A 87.5(7)
C7 U1 C27A 116.1(7)
C8 U1 C1 30.13(9)
C8 U1 C2 56.83(9)
C8 U1 C3 77.54(10)
C8 U1 C4 88.08(10)
C8 U1 O1 126.66(9)
C8 U1 P1A 112.0(2)
C8 U1 C28A 110.4(7)
C8 U1 C27A 135.4(6)
O1 U1 C1 97.78(9)
O1 U1 C4 94.21(8)
O1 U1 P1A 81.5(2)
O1 U1 C28A 116.9(7)
O1 U1 C27A 88.1(7)
P1A U1 C28A 51.5(9)
C27A U1 P1A 38.9(6)
C27A U1 C28A 28.8(9)
C30A P1A U1 82(4)
C30A P1A C29A 32(3)
C30A P1A C27A 101(3)
C29A P1A U1 69.6(11)
C27A P1A U1 70.5(11)
C27A P1A C29A 69.2(12)
P1A C30A U1 74(4)
P1A C30A C29A 121(6)
P1A C30A C34A 122(4)
C29A C30A U1 77(3)
C29A C30A C34A 117(4)
C34A C30A U1 118(4)
P1A C29A U1 65.4(11)
C30A C29A U1 77(3)
C30A C29A P1A 27(3)
C30A C29A C28A 110(4)
C30A C29A C33A 130(4)
C28A C29A U1 74(2)
C28A C29A P1A 83(2)
C28A C29A C33A 117(3)
C33A C29A U1 129(2)
C33A C29A P1A 156(2)
C29A C28A U1 78(2)
C29A C28A C27A 111(3)
C29A C28A C32A 133(3)
C27A C28A U1 74(2)
C27A C28A C32A 116(3)
C32A C28A U1 122(3)
P1A C27A U1 70.5(11)
C28A C27A U1 77(2)
C28A C27A P1A 96(2)
C28A C27A C31A 134(3)
C31A C27A U1 113.1(18)
C31A C27A P1A 130(2)
C30A C34A H34A 109.5
C30A C34A H34B 109.5
C30A C34A H34C 109.5
H34A C34A H34B 109.5
H34A C34A H34C 109.5
H34B C34A H34C 109.5
C29A C33A H33A 109.5
C29A C33A H33B 109.5
C29A C33A H33C 109.5
H33A C33A H33B 109.5
H33A C33A H33C 109.5
H33B C33A H33C 109.5
C28A C32A H32A 109.5
C28A C32A H32B 109.5
C28A C32A H32C 109.5
H32A C32A H32B 109.5
H32A C32A H32C 109.5
H32B C32A H32C 109.5
C27A C31A H31A 109.5
C27A C31A H31B 109.5
C27A C31A H31C 109.5
H31A C31A H31B 109.5
H31A C31A H31C 109.5
H31B C31A H31C 109.5

loop_
_geom_bond_atom_site_label_1
_geom_bond_atom_site_label_2
_geom_bond_distance
C1 C2 1.428(4)
C1 C8 1.419(4)
C1 Si1 1.901(3)
C1 U1 2.750(3)
C2 H2 1.0000
C2 C3 1.415(4)
C2 U1 2.712(3)
C3 H3 1.0000
C3 C4 1.440(4)
C3 U1 2.713(3)
C4 C5 1.424(4)
C4 Si2 1.899(3)
C4 U1 2.735(3)
C5 H5 1.0000
C5 C6 1.417(4)
C5 U1 2.681(3)
C6 H6 1.0000
C6 C7 1.415(5)
C6 U1 2.693(3)
C7 H7 1.0000
C7 C8 1.415(4)
C7 U1 2.697(3)
C8 H8 1.0000
C8 U1 2.706(3)
C9 H9 1.0000
C9 C10 1.546(5)
C9 C11 1.529(5)
C9 Si1 1.891(4)
C10 H10A 0.9800
C10 H10B 0.9800
C10 H10C 0.9800
C11 H11A 0.9800
C11 H11B 0.9800
C11 H11C 0.9800
C12 H12 1.0000
C12 C13 1.551(5)
C12 C14 1.530(5)
C12 Si1 1.914(4)
C13 H13A 0.9800
C13 H13B 0.9800
C13 H13C 0.9800
C14 H14A 0.9800
C14 H14B 0.9800
C14 H14C 0.9800
C15 H15 1.0000
C15 C16 1.548(5)
C15 C17 1.527(6)
C15 Si1 1.898(4)
C16 H16A 0.9800
C16 H16B 0.9800
C16 H16C 0.9800
C17 H17A 0.9800
C17 H17B 0.9800
C17 H17C 0.9800
C18 H18 1.0000
C18 C19 1.541(6)
C18 C20 1.537(5)
C18 Si2 1.887(4)
C19 H19A 0.9800
C19 H19B 0.9800
C19 H19C 0.9800
C20 H20A 0.9800
C20 H20B 0.9800
C20 H20C 0.9800
C21 H21 1.0000
C21 C22 1.536(5)
C21 C23 1.531(6)
C21 Si2 1.898(4)
C22 H22A 0.9800
C22 H22B 0.9800
C22 H22C 0.9800
C23 H23A 0.9800
C23 H23B 0.9800
C23 H23C 0.9800
C24 H24 1.0000
C24 C25 1.525(6)
C24 C26 1.518(7)
C24 Si2 1.907(4)
C25 H25A 0.9800
C25 H25B 0.9800
C25 H25C 0.9800
C26 H26A 0.9800
C26 H26B 0.9800
C26 H26C 0.9800
P1 C27 1.748(8)
P1 C30 1.653(11)
P1 U1 2.9859(15)
C27 C28 1.395(9)
C27 C31 1.531(10)
C27 U1 2.901(9)
C28 C29 1.439(13)
C28 C32 1.496(10)
C28 U1 2.896(9)
C29 C30 1.782(16)
C29 C33 1.496(16)
C29 U1 2.849(15)
C30 C34 1.375(12)
C30 U1 2.989(12)
C31 H31D 0.9800
C31 H31E 0.9800
C31 H31F 0.9800
C32 H32D 0.9800
C32 H32E 0.9800
C32 H32F 0.9800
C33 H33D 0.9800
C33 H33E 0.9800
C33 H33F 0.9800
C34 H34D 0.9800
C34 H34E 0.9800
C34 H34F 0.9800
C35 H35A 0.9900
C35 H35B 0.9900
C35 C36 1.438(7)
C35 O1 1.445(5)
C36 H36A 0.9900
C36 H36B 0.9900
C36 C37 1.481(6)
C37 H37A 0.9900
C37 H37B 0.9900
C37 C38 1.508(5)
C38 H38A 0.9900
C38 H38B 0.9900
C38 O1 1.448(4)
O1 U1 2.717(2)
U1 P1A 2.785(15)
U1 C28A 2.83(4)
U1 C27A 2.78(3)
P1A C30A 1.16(6)
P1A C29A 2.17(4)
P1A C27A 1.86(3)
C30A C29A 1.33(5)
C30A C34A 1.59(7)
C29A C28A 1.39(4)
C29A C33A 1.58(4)
C28A C27A 1.39(4)
C28A C32A 1.48(5)
C27A C31A 1.57(3)
C34A H34A 0.9800
C34A H34B 0.9800
C34A H34C 0.9800
C33A H33A 0.9800
C33A H33B 0.9800
C33A H33C 0.9800
C32A H32A 0.9800
C32A H32B 0.9800
C32A H32C 0.9800
C31A H31A 0.9800
C31A H31B 0.9800
C31A H31C 0.9800

loop_
_geom_torsion_atom_site_label_1
_geom_torsion_atom_site_label_2
_geom_torsion_atom_site_label_3
_geom_torsion_atom_site_label_4
_geom_torsion
C1 C2 C3 C4 -2.3(7)
C1 C2 C3 U1 -48.1(4)
C2 C1 C8 C7 0.1(6)
C2 C1 C8 U1 50.2(3)
C2 C3 C4 C5 4.7(6)
C2 C3 C4 Si2 176.3(3)
C2 C3 C4 U1 -45.6(4)
C3 C4 C5 C6 1.0(6)
C3 C4 C5 U1 -50.7(3)
C3 C4 Si2 C18 -72.5(3)
C3 C4 Si2 C21 171.5(2)
C3 C4 Si2 C24 45.6(3)
C4 C5 C6 C7 -5.1(7)
C4 C5 C6 U1 -52.3(4)
C5 C4 Si2 C18 100.2(3)
C5 C4 Si2 C21 -15.7(3)
C5 C4 Si2 C24 -141.7(3)
C5 C6 C7 C8 0.9(7)
C5 C6 C7 U1 -47.0(4)
C6 C7 C8 C1 3.0(7)
C6 C7 C8 U1 -47.7(4)
C8 C1 C2 C3 -2.5(7)
C8 C1 C2 U1 -50.2(3)
C10 C9 Si1 C1 -74.2(3)
C10 C9 Si1 C12 166.8(3)
C10 C9 Si1 C15 46.2(3)
C11 C9 Si1 C1 53.6(3)
C11 C9 Si1 C12 -65.4(3)
C11 C9 Si1 C15 174.1(3)
C16 C15 Si1 C1 -177.4(3)
C16 C15 Si1 C9 63.0(3)
C16 C15 Si1 C12 -53.4(3)
C17 C15 Si1 C1 -50.4(3)
C17 C15 Si1 C9 -170.1(3)
C17 C15 Si1 C12 73.6(3)
C19 C18 Si2 C4 61.8(3)
C19 C18 Si2 C21 -179.8(3)
C19 C18 Si2 C24 -58.5(3)
C20 C18 Si2 C4 -64.2(3)
C20 C18 Si2 C21 54.2(3)
C20 C18 Si2 C24 175.5(3)
C22 C21 Si2 C4 168.2(3)
C22 C21 Si2 C18 51.2(4)
C22 C21 Si2 C24 -66.8(4)
C23 C21 Si2 C4 -63.3(3)
C23 C21 Si2 C18 179.7(3)
C23 C21 Si2 C24 61.7(3)
P1 C27 C28 C29 1.9(10)
P1 C27 C28 C32 -170.0(7)
P1 C27 C28 U1 67.1(5)
C27 P1 C30 C29 -2.3(9)
C27 P1 C30 C34 179.5(18)
C27 P1 C30 U1 -65.1(4)
C27 C28 C29 C30 -3.6(12)
C27 C28 C29 C33 -174.4(12)
C27 C28 C29 U1 66.7(7)
C28 C29 C30 P1 3.7(12)
C28 C29 C30 C34 -177.3(9)
C28 C29 C30 U1 70.8(8)
C30 P1 C27 C28 0.6(8)
C30 P1 C27 C31 -173.0(8)
C30 P1 C27 U1 68.0(5)
C31 C27 C28 C29 175.4(10)
C31 C27 C28 C32 3.5(14)
C31 C27 C28 U1 -119.4(9)
C32 C28 C29 C30 168.4(9)
C32 C28 C29 C33 -2.4(18)
C32 C28 C29 U1 -121.3(8)
C33 C29 C30 P1 174.6(11)
C33 C29 C30 C34 -6.4(17)
C33 C29 C30 U1 -118.4(13)
C35 C36 C37 C38 25.9(6)
C36 C35 O1 C38 3.5(6)
C36 C35 O1 U1 -179.6(4)
C36 C37 C38 O1 -24.1(5)
C37 C38 O1 C35 13.2(5)
C37 C38 O1 U1 -163.8(3)
O1 C35 C36 C37 -18.9(7)
Si1 C1 C2 C3 -174.2(3)
Si1 C1 C2 U1 138.08(19)
Si1 C1 C8 C7 171.6(3)
Si1 C1 C8 U1 -138.3(2)
Si2 C4 C5 C6 -170.4(3)
Si2 C4 C5 U1 137.8(2)
U1 C1 C2 C3 47.7(4)
U1 C1 C8 C7 -50.1(4)
U1 C2 C3 C4 45.8(4)
U1 C3 C4 C5 50.3(3)
U1 C3 C4 Si2 -138.08(19)
U1 C4 C5 C6 51.8(4)
U1 C4 Si2 C18 -165.6(2)
U1 C4 Si2 C21 78.4(3)
U1 C4 Si2 C24 -47.5(3)
U1 C5 C6 C7 47.2(4)
U1 C6 C7 C8 47.9(4)
U1 C7 C8 C1 50.7(4)
U1 P1 C27 C28 -67.4(6)
U1 P1 C27 C31 118.9(8)
U1 P1 C30 C29 62.7(7)
U1 P1 C30 C34 -115.4(19)
U1 C27 C28 C29 -65.2(8)
U1 C27 C28 C32 122.9(8)
U1 C28 C29 C30 -70.3(9)
U1 C28 C29 C33 118.9(14)
U1 C29 C30 P1 -67.1(6)
U1 C29 C30 C34 111.9(8)
U1 P1A C30A C29A 63(6)
U1 P1A C30A C34A -113(6)
U1 P1A C27A C28A -74(2)
U1 P1A C27A C31A 104(3)
U1 C30A C29A P1A 61(6)
U1 C30A C29A C28A 67(3)
U1 C30A C29A C33A -130(4)
U1 C29A C28A C27A 67(3)
U1 C29A C28A C32A -122(5)
U1 C28A C27A P1A 68.4(13)
U1 C28A C27A C31A -110(4)
P1A C30A C29A U1 -61(6)
P1A C30A C29A C28A 6(8)
P1A C30A C29A C33A 168(5)
P1A C29A C28A U1 -66.2(10)
P1A C29A C28A C27A 1(3)
P1A C29A C28A C32A 171(4)
C30A P1A C27A U1 78(4)
C30A P1A C27A C28A 4(4)
C30A P1A C27A C31A -178(4)
C30A C29A C28A U1 -69(4)
C30A C29A C28A C27A -2(5)
C30A C29A C28A C32A 169(5)
C29A P1A C30A U1 -63(6)
C29A P1A C30A C34A -176(11)
C29A P1A C27A U1 74.8(12)
C29A P1A C27A C28A 1(2)
C29A P1A C27A C31A 179(3)
C29A C28A C27A U1 -69(3)
C29A C28A C27A P1A -1(3)
C29A C28A C27A C31A -179(3)
C27A P1A C30A U1 -68.5(15)
C27A P1A C30A C29A -6(7)
C27A P1A C30A C34A 178(5)
C34A C30A C29A U1 115(5)
C34A C30A C29A P1A 176(11)
C34A C30A C29A C28A -178(5)
C34A C30A C29A C33A -15(8)
C33A C29A C28A U1 126(3)
C33A C29A C28A C27A -167(3)
C33A C29A C28A C32A 3(6)
C32A C28A C27A U1 118(3)
C32A C28A C27A P1A -173(3)
C32A C28A C27A C31A 8(6)
